data_7128778
loop_
_publ_author_name
'Hartmann, Deborah'
'Braner, Sven'
'Greb, Lutz'

_publ_section_title
;
 Bis(perchlorocatecholato)silane and heteroleptic bidonors: hidden
 frustrated Lewis pairs resulting from ring strain.
;
_journal_issue 69
_journal_name_full 'Chemical communications (Cambridge, England)'
_journal_page_first 8572
_journal_page_last 8575
_journal_paper_doi 10.1039/d1cc03452a
_journal_volume 57
_journal_year 2021
_chemical_formula_moiety '2(C15 H8 Cl4 N0.5 O2 P0.5 Si0.5)'
_chemical_formula_sum 'C30 H16 Cl8 N O4 P Si'
_chemical_formula_weight 797.10
_space_group_crystal_system monoclinic
_space_group_IT_number 14
_space_group_name_Hall '-P 2ybc'
_space_group_name_H-M_alt 'P 1 21/c 1'
_atom_sites_solution_hydrogens geom
_atom_sites_solution_primary dual
_audit_creation_date 2021-02-24
_audit_creation_method
;
FinalCif V85 by Daniel Kratzert, Freiburg 2021,
https://github.com/dkratzert/FinalCif
;
_audit_update_record
;
2021-06-28 deposited with the CCDC.	2021-07-27 downloaded from the CCDC.
;
_cell_angle_alpha 90
_cell_angle_beta 115.803(6)
_cell_angle_gamma 90
_cell_formula_units_Z 8
_cell_length_a 23.136(4)
_cell_length_b 12.559(2)
_cell_length_c 24.311(4)
_cell_measurement_reflns_used 8901
_cell_measurement_temperature 100.0
_cell_measurement_theta_max 23.35
_cell_measurement_theta_min 2.29
_cell_volume 6359.6(19)
_computing_cell_refinement 'SAINT V8.38A (2016)'
_computing_data_reduction 'SAINT V8.38A (2016)'
_computing_molecular_graphics 'Olex2 1.3 (Dolomanov et al., 2009)'
_computing_publication_material 'Olex2 1.3 (Dolomanov et al., 2009)'
_computing_structure_refinement 'XL  (Sheldrick, 2008)'
_computing_structure_solution 'SHELXT 2014/5 (Sheldrick, 2014)'
_diffrn_ambient_environment N~2~
_diffrn_ambient_temperature 100.0
_diffrn_detector CPAD
_diffrn_detector_area_resol_mean 7.41
_diffrn_detector_type 'Bruker PHOTON III'
_diffrn_measured_fraction_theta_full 0.996
_diffrn_measured_fraction_theta_max 0.846
_diffrn_measurement_device 'three-circle diffractometer'
_diffrn_measurement_device_type 'Bruker D8 VENTURE dual wavelength Mo/Cu'
_diffrn_measurement_method '\w and \f scans'
_diffrn_measurement_specimen_support 'MiTeGen micromount'
_diffrn_radiation_monochromator 'mirror optics'
_diffrn_radiation_probe x-ray
_diffrn_radiation_type MoK\a
_diffrn_radiation_wavelength 0.71073
_diffrn_reflns_av_R_equivalents 0.0784
_diffrn_reflns_av_unetI/netI 0.0337
_diffrn_reflns_Laue_measured_fraction_full 0.996
_diffrn_reflns_Laue_measured_fraction_max 0.846
_diffrn_reflns_limit_h_max 30
_diffrn_reflns_limit_h_min -30
_diffrn_reflns_limit_k_max 15
_diffrn_reflns_limit_k_min -15
_diffrn_reflns_limit_l_max 28
_diffrn_reflns_limit_l_min -28
_diffrn_reflns_number 115559
_diffrn_reflns_point_group_measured_fraction_full 0.996
_diffrn_reflns_point_group_measured_fraction_max 0.846
_diffrn_reflns_theta_full 25.242
_diffrn_reflns_theta_max 28.038
_diffrn_reflns_theta_min 1.861
_diffrn_source 'microfocus sealed X-ray tube'
_diffrn_source_current 1.4
_diffrn_source_power 0.07
_diffrn_source_type 'Incoatec I\ms'
_diffrn_source_voltage 50.0
_diffrn_standards_number 0
_exptl_absorpt_coefficient_mu 0.836
_exptl_absorpt_correction_T_max 0.7454
_exptl_absorpt_correction_T_min 0.6785
_exptl_absorpt_correction_type multi-scan
_exptl_absorpt_process_details
;
SADABS-2016/2 (Bruker,2016/2) was used for absorption correction.
wR2(int) was 0.1584 before and 0.0842 after correction.
The Ratio of minimum to maximum transmission is 0.9102.
The \l/2 correction factor is Not present.
;
_exptl_crystal_colour colourless
_exptl_crystal_colour_primary colourless
_exptl_crystal_density_diffrn 1.665
_exptl_crystal_description block
_exptl_crystal_F_000 3200
_exptl_crystal_size_max 0.116
_exptl_crystal_size_mid 0.086
_exptl_crystal_size_min 0.074
_refine_diff_density_max 0.782
_refine_diff_density_min -0.895
_refine_diff_density_rms 0.172
_refine_ls_extinction_method none
_refine_ls_goodness_of_fit_ref 1.079
_refine_ls_hydrogen_treatment constr
_refine_ls_matrix_type full
_refine_ls_number_parameters 811
_refine_ls_number_reflns 13044
_refine_ls_number_restraints 0
_refine_ls_restrained_S_all 1.079
_refine_ls_R_factor_all 0.1255
_refine_ls_R_factor_gt 0.0956
_refine_ls_shift/su_max 0.000
_refine_ls_shift/su_mean 0.000
_refine_ls_structure_factor_coef Fsqd
_refine_ls_weighting_details 'w=1/[\s^2^(Fo^2^)+111.0829P] where P=(Fo^2^+2Fc^2^)/3'
_refine_ls_weighting_scheme calc
_refine_ls_wR_factor_gt 0.1757
_refine_ls_wR_factor_ref 0.1971
_reflns_Friedel_coverage 0.000
_reflns_number_gt 10400
_reflns_number_total 13044
_reflns_threshold_expression 'I > 2\s(I)'
_cod_data_source_file d1cc03452a2.cif
_cod_data_source_block mo_dh301_0ma
_cod_depositor_comments 'Adding full bibliography for 7128765--7128778.cif.'
_cod_original_cell_volume 6360.0(19)
_cod_database_code 7128778
_shelx_shelxl_version_number 2018/3
_olex2_date_sample_data_collection 2019-12-05
_olex2_date_sample_submission 2019-12-05
_olex2_refinement_description
;
1. Fixed Uiso
 At 1.2 times of:
  All C(H) groups, All C(H,H) groups
2.a Secondary CH2 refined with riding coordinates:
 C01B(H01A,H01B), C01P(H01C,H01E)
2.b Aromatic/amide H refined with riding coordinates:
 C01D(H01D), C01F(H01F), C01J(H01J), C01K(H01K), C01M(H01M), C01S(H01S),
 C01U(H01U), C01V(H01V), C01X(H01X), C01Y(H01Y), C020(H020), C021(H021),
 C022(H022), C023(H023), C024(H024), C025(H025), C026(H026), C027(H027),
 C028(H028), C029(H029), C02B(H02B), C02C(H02C), C02D(H02D), C02E(H02E),
 C02F(H02F), C02G(H02G), C02H(H02H), C02I(H02I)
;
_olex2_submission_special_instructions 'No special instructions were received'
_shelx_space_group_comment
;
The symmetry employed for this shelxl refinement is uniquely defined
by the following loop, which should always be used as a source of
symmetry information in preference to the above space-group names.
They are only intended as comments.
;
_shelx_estimated_absorpt_t_min 0.909
_shelx_estimated_absorpt_t_max 0.941
_olex2_diffrn_ambient_temperature_device 'Oxford Cryostream 800'

loop_
_space_group_symop_operation_xyz
'x, y, z'
'-x, y+1/2, -z+1/2'
'-x, -y, -z'
'x, -y-1/2, z-1/2'

loop_
_atom_site_label
_atom_site_type_symbol
_atom_site_fract_x
_atom_site_fract_y
_atom_site_fract_z
_atom_site_U_iso_or_equiv
_atom_site_adp_type
_atom_site_occupancy
_atom_site_site_symmetry_order
_atom_site_calc_flag
_atom_site_refinement_flags_posn
_atom_site_refinement_flags_adp
_atom_site_refinement_flags_occupancy
_atom_site_disorder_assembly
_atom_site_disorder_group
Cl01 Cl 0.40771(7) 0.91954(14) 0.49723(8) 0.0257(4) Uani 1 1 d . . . . .
Cl02 Cl 0.42584(8) 1.08081(14) 0.40265(8) 0.0254(3) Uani 1 1 d . . . . .
Cl03 Cl -0.08998(7) 0.40324(14) 0.49225(8) 0.0264(4) Uani 1 1 d . . . . .
Cl04 Cl -0.07931(8) 0.57000(14) 0.39502(8) 0.0268(4) Uani 1 1 d . . . . .
Cl05 Cl -0.02074(8) 0.18446(14) 0.51435(8) 0.0291(4) Uani 1 1 d . . . . .
Cl06 Cl 0.45483(8) 0.68400(14) 0.50552(8) 0.0271(4) Uani 1 1 d . . . . .
Cl07 Cl 0.53297(8) 0.62126(14) 0.43112(9) 0.0285(4) Uani 1 1 d . . . . .
Cl08 Cl 0.05780(9) 0.13535(14) 0.43870(9) 0.0307(4) Uani 1 1 d . . . . .
Cl09 Cl 0.75269(8) 1.00182(16) 0.48729(8) 0.0307(4) Uani 1 1 d . . . . .
Cl0A Cl 0.08963(8) 0.73769(14) 0.20767(8) 0.0282(4) Uani 1 1 d . . . . .
Cl0B Cl 0.60468(8) 1.21347(15) 0.21920(8) 0.0286(4) Uani 1 1 d . . . . .
P00C P 0.60860(8) 0.81489(14) 0.27562(8) 0.0216(4) Uani 1 1 d . . . . .
Cl0D Cl 0.20847(9) 0.86335(15) 0.29701(9) 0.0336(4) Uani 1 1 d . . . . .
P00E P 0.12226(8) 0.32933(15) 0.28044(9) 0.0235(4) Uani 1 1 d . . . . .
Cl0F Cl 0.24810(9) 0.57525(16) 0.48627(9) 0.0368(4) Uani 1 1 d . . . . .
Cl0G Cl 0.81192(8) 1.18942(17) 0.44140(9) 0.0353(4) Uani 1 1 d . . . . .
Cl0H Cl 0.29064(8) 0.77697(16) 0.43467(10) 0.0371(4) Uani 1 1 d . . . . .
Si Si 0.55581(8) 0.92532(15) 0.32079(9) 0.0195(4) Uani 1 1 d . . . . .
Si1 Si 0.06337(8) 0.44092(15) 0.32084(9) 0.0206(4) Uani 1 1 d . . . . .
Cl0K Cl 0.73839(9) 1.29183(18) 0.30703(10) 0.0427(5) Uani 1 1 d . . . . .
O00L O 0.0635(2) 0.3230(4) 0.3609(2) 0.0231(10) Uani 1 1 d . . . . .
O00M O 0.0647(2) 0.5523(4) 0.2768(2) 0.0212(10) Uani 1 1 d . . . . .
O00N O 0.5054(2) 0.9893(4) 0.3445(2) 0.0217(10) Uani 1 1 d . . . . .
O00O O 0.6235(2) 0.9548(4) 0.3896(2) 0.0226(10) Uani 1 1 d . . . . .
O00P O 0.5474(2) 0.8056(4) 0.3553(2) 0.0225(10) Uani 1 1 d . . . . .
O00Q O 0.0088(2) 0.4958(4) 0.3420(2) 0.0232(10) Uani 1 1 d . . . . .
O00R O 0.5644(2) 1.0371(4) 0.2816(2) 0.0229(10) Uani 1 1 d . . . . .
O00S O 0.1286(2) 0.4862(4) 0.3872(2) 0.0252(10) Uani 1 1 d . . . . .
N00T N 0.4860(2) 0.8858(5) 0.2358(3) 0.0223(12) Uani 1 1 d . . . . .
N00U N -0.0013(3) 0.3868(4) 0.2380(3) 0.0222(12) Uani 1 1 d . . . . .
C00V C 0.4876(3) 0.7990(5) 0.2012(3) 0.0199(13) Uani 1 1 d . . . . .
C00W C 0.4907(3) 0.9246(5) 0.3821(3) 0.0204(13) Uani 1 1 d . . . . .
C00X C -0.0014(3) 0.4306(5) 0.3827(3) 0.0202(13) Uani 1 1 d . . . . .
C00Y C 0.6212(3) 1.0792(5) 0.3153(3) 0.0195(13) Uani 1 1 d . . . . .
C00Z C -0.0452(3) 0.3747(5) 0.4530(3) 0.0201(13) Uani 1 1 d . . . . .
C010 C 0.1348(3) 0.3696(5) 0.2116(3) 0.0231(14) Uani 1 1 d . . . . .
C011 C 0.4454(3) 0.8796(5) 0.4522(3) 0.0216(14) Uani 1 1 d . . . . .
C012 C 0.0296(3) 0.3333(5) 0.3939(3) 0.0200(13) Uani 1 1 d . . . . .
C013 C 0.6537(3) 1.0341(5) 0.3748(3) 0.0194(13) Uani 1 1 d . . . . .
C014 C 0.0044(3) 0.2957(5) 0.2097(3) 0.0230(14) Uani 1 1 d . . . . .
C015 C 0.5142(3) 0.8228(6) 0.3883(3) 0.0222(14) Uani 1 1 d . . . . .
C016 C 0.4682(3) 0.7763(6) 0.4584(3) 0.0231(14) Uani 1 1 d . . . . .
C017 C 0.4554(3) 0.9534(5) 0.4136(3) 0.0212(14) Uani 1 1 d . . . . .
C018 C 0.5035(3) 0.7474(5) 0.4263(3) 0.0216(14) Uani 1 1 d . . . . .
C019 C -0.0393(3) 0.4517(6) 0.4117(3) 0.0233(14) Uani 1 1 d . . . . .
C01A C -0.0142(3) 0.2786(6) 0.4634(3) 0.0250(15) Uani 1 1 d . . . . .
C01B C 0.5438(3) 0.7309(5) 0.2303(3) 0.0218(14) Uani 1 1 d . . . . .
H01A H 0.553086 0.694061 0.199011 0.026 Uiso 1 1 calc R U . . .
H01B H 0.536404 0.676645 0.256048 0.026 Uiso 1 1 calc R U . . .
C01C C 0.1348(3) 0.6956(6) 0.2841(3) 0.0236(14) Uani 1 1 d . . . . .
C01D C 0.4357(3) 0.9483(5) 0.2106(3) 0.0215(14) Uani 1 1 d . . . . .
H01D H 0.432361 1.009067 0.232319 0.026 Uiso 1 1 calc R U . . .
C01E C 0.1165(3) 0.6096(5) 0.3087(3) 0.0219(14) Uani 1 1 d . . . . .
C01F C 0.4402(3) 0.7744(6) 0.1426(3) 0.0237(14) Uani 1 1 d . . . . .
H01F H 0.444228 0.714040 0.120967 0.028 Uiso 1 1 calc R U . . .
C01G C 0.7136(3) 1.0663(6) 0.4154(3) 0.0251(15) Uani 1 1 d . . . . .
C01H C 0.6314(3) 0.8797(6) 0.2200(3) 0.0236(14) Uani 1 1 d . . . . .
C01I C 0.6698(3) 0.7261(5) 0.3238(3) 0.0232(14) Uani 1 1 d . . . . .
C01J C 0.3893(3) 0.8382(6) 0.1182(3) 0.0251(15) Uani 1 1 d . . . . .
H01J H 0.355620 0.824206 0.078863 0.030 Uiso 1 1 calc R U . . .
C01K C -0.0893(3) 0.3295(6) 0.1168(3) 0.0260(15) Uani 1 1 d . . . . .
H01K H -0.118892 0.312207 0.076189 0.031 Uiso 1 1 calc R U . . .
C01L C 0.0231(3) 0.2569(6) 0.4329(3) 0.0213(13) Uani 1 1 d . . . . .
C01M C -0.0386(3) 0.2666(6) 0.1498(3) 0.0244(14) Uani 1 1 d . . . . .
H01M H -0.031963 0.202535 0.132502 0.029 Uiso 1 1 calc R U . . .
C01N C 0.6467(3) 1.1588(6) 0.2938(3) 0.0247(15) Uani 1 1 d . . . . .
C01O C 0.2239(3) 0.7131(6) 0.3862(3) 0.0253(15) Uani 1 1 d . . . . .
C01P C 0.0613(3) 0.2309(5) 0.2467(3) 0.0226(14) Uani 1 1 d . . . . .
H01C H 0.071936 0.181293 0.220812 0.027 Uiso 1 1 calc R U . . .
H01E H 0.054681 0.189819 0.278225 0.027 Uiso 1 1 calc R U . . .
C01Q C 0.7064(3) 1.1939(6) 0.3341(3) 0.0267(15) Uani 1 1 d . . . . .
C01R C 0.1516(3) 0.5723(5) 0.3711(3) 0.0222(14) Uani 1 1 d . . . . .
C01S C -0.0956(3) 0.4214(6) 0.1458(3) 0.0258(15) Uani 1 1 d . . . . .
H01S H -0.130609 0.467848 0.124205 0.031 Uiso 1 1 calc R U . . .
C01T C 0.1886(3) 0.7498(6) 0.3245(4) 0.0267(15) Uani 1 1 d . . . . .
C01U C 0.7023(3) 0.9991(6) 0.2046(4) 0.0279(15) Uani 1 1 d . . . . .
H01U H 0.741336 1.038257 0.221894 0.033 Uiso 1 1 calc R U . . .
C01V C 0.6929(3) 0.7250(6) 0.3912(4) 0.0287(16) Uani 1 1 d . . . . .
H01V H 0.674435 0.772361 0.409600 0.034 Uiso 1 1 calc R U . . .
C01W C 0.1907(3) 0.2642(6) 0.3378(3) 0.0274(15) Uani 1 1 d . . . . .
C01X C 0.1683(3) 0.3047(6) 0.1900(4) 0.0319(17) Uani 1 1 d . . . . .
H01X H 0.187010 0.240681 0.210956 0.038 Uiso 1 1 calc R U . . .
C01Y C 0.5937(3) 0.8858(6) 0.1547(4) 0.0294(16) Uani 1 1 d . . . . .
H01Y H 0.555971 0.843550 0.136990 0.035 Uiso 1 1 calc R U . . .
C01Z C 0.7385(3) 1.1473(6) 0.3935(3) 0.0266(15) Uani 1 1 d . . . . .
C020 C 0.1752(4) 0.3338(7) 0.1348(4) 0.0351(18) Uani 1 1 d . . . . .
H020 H 0.197863 0.287322 0.120247 0.042 Uiso 1 1 calc R U . . .
C021 C 0.6931(3) 0.6563(6) 0.2931(4) 0.0288(16) Uani 1 1 d . . . . .
H021 H 0.677269 0.656266 0.249908 0.035 Uiso 1 1 calc R U . . .
C022 C 0.1085(4) 0.4616(6) 0.1787(4) 0.0323(17) Uani 1 1 d . . . . .
H022 H 0.084565 0.507306 0.192227 0.039 Uiso 1 1 calc R U . . .
C023 C 0.1498(3) 0.4268(7) 0.1033(4) 0.0327(17) Uani 1 1 d . . . . .
H023 H 0.155431 0.445818 0.068119 0.039 Uiso 1 1 calc R U . . .
C024 C -0.0516(3) 0.4485(6) 0.2066(4) 0.0269(15) Uani 1 1 d . . . . .
H024 H -0.058351 0.511199 0.224923 0.032 Uiso 1 1 calc R U . . .
C025 C 0.3870(3) 0.9274(6) 0.1525(3) 0.0275(15) Uani 1 1 d . . . . .
H025 H 0.351357 0.974421 0.135688 0.033 Uiso 1 1 calc R U . . .
C026 C 0.6859(3) 0.9373(6) 0.2441(4) 0.0295(16) Uani 1 1 d . . . . .
H026 H 0.712718 0.936246 0.286842 0.035 Uiso 1 1 calc R U . . .
C027 C 0.6633(3) 1.0064(6) 0.1392(4) 0.0305(17) Uani 1 1 d . . . . .
H027 H 0.676111 1.049821 0.114444 0.037 Uiso 1 1 calc R U . . .
C028 C 0.7629(3) 0.5848(6) 0.3962(4) 0.0333(18) Uani 1 1 d . . . . .
H028 H 0.793693 0.532790 0.419313 0.040 Uiso 1 1 calc R U . . .
C029 C 0.7405(3) 0.6563(6) 0.4270(4) 0.0323(17) Uani 1 1 d . . . . .
H029 H 0.757361 0.656979 0.470324 0.039 Uiso 1 1 calc R U . . .
C02A C 0.2059(3) 0.6232(6) 0.4098(3) 0.0265(15) Uani 1 1 d . . . . .
C02B C 0.2007(4) 0.1555(6) 0.3384(4) 0.0325(17) Uani 1 1 d . . . . .
H02B H 0.169707 0.111346 0.308217 0.039 Uiso 1 1 calc R U . . .
C02C C 0.7406(3) 0.5875(6) 0.3302(4) 0.0337(18) Uani 1 1 d . . . . .
H02C H 0.759439 0.540235 0.312103 0.040 Uiso 1 1 calc R U . . .
C02D C 0.2983(3) 0.1751(7) 0.4279(4) 0.0335(17) Uani 1 1 d . . . . .
H02D H 0.334720 0.143245 0.459779 0.040 Uiso 1 1 calc R U . . .
C02E C 0.2357(3) 0.3284(6) 0.3829(4) 0.0316(17) Uani 1 1 d . . . . .
H02E H 0.228805 0.403002 0.382322 0.038 Uiso 1 1 calc R U . . .
C02F C 0.6091(4) 0.9507(7) 0.1150(4) 0.0335(17) Uani 1 1 d . . . . .
H02F H 0.581557 0.954023 0.072482 0.040 Uiso 1 1 calc R U . . .
C02G C 0.2899(3) 0.2845(7) 0.4282(4) 0.0357(18) Uani 1 1 d . . . . .
H02G H 0.320889 0.327955 0.458947 0.043 Uiso 1 1 calc R U . . .
C02H C 0.1159(4) 0.4909(7) 0.1248(4) 0.0374(19) Uani 1 1 d . . . . .
H02H H 0.097205 0.555027 0.103886 0.045 Uiso 1 1 calc R U . . .
C02I C 0.2550(4) 0.1117(7) 0.3825(4) 0.0376(19) Uani 1 1 d . . . . .
H02I H 0.263002 0.037662 0.381825 0.045 Uiso 1 1 calc R U . . .

loop_
_atom_site_aniso_label
_atom_site_aniso_U_11
_atom_site_aniso_U_22
_atom_site_aniso_U_33
_atom_site_aniso_U_23
_atom_site_aniso_U_13
_atom_site_aniso_U_12
Cl01 0.0197(7) 0.0325(9) 0.0312(9) -0.0038(7) 0.0168(7) -0.0039(6)
Cl02 0.0225(7) 0.0265(8) 0.0326(9) 0.0001(7) 0.0168(7) 0.0029(6)
Cl03 0.0201(7) 0.0335(9) 0.0316(9) -0.0037(7) 0.0170(7) -0.0036(6)
Cl04 0.0240(7) 0.0282(9) 0.0335(9) 0.0002(7) 0.0175(7) 0.0028(6)
Cl05 0.0296(8) 0.0313(9) 0.0327(10) 0.0038(8) 0.0193(7) -0.0013(7)
Cl06 0.0279(8) 0.0306(9) 0.0289(9) 0.0033(7) 0.0180(7) -0.0024(7)
Cl07 0.0297(8) 0.0257(8) 0.0363(10) 0.0059(7) 0.0202(8) 0.0042(7)
Cl08 0.0345(9) 0.0262(9) 0.0392(10) 0.0061(8) 0.0231(8) 0.0060(7)
Cl09 0.0201(7) 0.0423(10) 0.0272(9) 0.0031(8) 0.0079(7) -0.0017(7)
Cl0A 0.0254(8) 0.0296(9) 0.0312(9) 0.0055(7) 0.0139(7) 0.0026(7)
Cl0B 0.0228(7) 0.0323(9) 0.0334(10) 0.0085(7) 0.0147(7) 0.0025(7)
P00C 0.0169(7) 0.0247(9) 0.0267(9) 0.0026(7) 0.0127(7) 0.0018(6)
Cl0D 0.0345(9) 0.0309(9) 0.0462(11) -0.0039(8) 0.0275(9) -0.0094(7)
P00E 0.0204(8) 0.0244(9) 0.0292(10) 0.0012(7) 0.0141(7) -0.0003(7)
Cl0F 0.0275(9) 0.0401(11) 0.0324(10) 0.0004(8) 0.0033(8) -0.0047(8)
Cl0G 0.0198(8) 0.0454(11) 0.0377(10) -0.0044(9) 0.0099(7) -0.0111(7)
Cl0H 0.0220(8) 0.0409(11) 0.0455(12) -0.0089(9) 0.0118(8) -0.0086(7)
Si 0.0150(8) 0.0221(9) 0.0246(10) 0.0004(7) 0.0117(7) 0.0012(7)
Si1 0.0161(8) 0.0242(9) 0.0244(10) -0.0003(8) 0.0114(7) -0.0015(7)
Cl0K 0.0304(9) 0.0457(12) 0.0515(13) 0.0103(10) 0.0175(9) -0.0119(8)
O00L 0.020(2) 0.025(2) 0.032(3) 0.000(2) 0.019(2) 0.0024(19)
O00M 0.016(2) 0.022(2) 0.028(3) -0.0003(19) 0.0107(19) -0.0012(17)
O00N 0.017(2) 0.025(2) 0.030(3) -0.001(2) 0.017(2) -0.0009(18)
O00O 0.017(2) 0.027(2) 0.028(3) 0.001(2) 0.014(2) -0.0027(18)
O00P 0.018(2) 0.025(2) 0.032(3) 0.002(2) 0.018(2) 0.0034(18)
O00Q 0.018(2) 0.024(2) 0.033(3) -0.001(2) 0.016(2) -0.0002(18)
O00R 0.016(2) 0.026(2) 0.030(3) 0.000(2) 0.012(2) -0.0007(18)
O00S 0.019(2) 0.026(2) 0.030(3) 0.002(2) 0.010(2) -0.0019(19)
N00T 0.018(3) 0.025(3) 0.030(3) -0.001(2) 0.016(2) 0.000(2)
N00U 0.019(2) 0.018(3) 0.034(3) 0.000(2) 0.015(2) -0.004(2)
C00V 0.017(3) 0.024(3) 0.026(4) 0.001(3) 0.016(3) 0.001(2)
C00W 0.017(3) 0.026(3) 0.020(3) -0.002(3) 0.011(3) -0.006(3)
C00X 0.019(3) 0.026(3) 0.020(3) 0.000(3) 0.013(3) -0.001(3)
C00Y 0.021(3) 0.021(3) 0.022(3) -0.003(3) 0.014(3) 0.000(2)
C00Z 0.022(3) 0.021(3) 0.022(3) -0.005(3) 0.014(3) -0.006(3)
C010 0.021(3) 0.019(3) 0.035(4) -0.003(3) 0.017(3) -0.001(3)
C011 0.017(3) 0.027(3) 0.027(4) -0.006(3) 0.016(3) -0.002(3)
C012 0.014(3) 0.027(3) 0.019(3) -0.005(3) 0.007(2) -0.001(2)
C013 0.016(3) 0.025(3) 0.025(3) 0.001(3) 0.015(3) 0.002(2)
C014 0.030(3) 0.020(3) 0.027(4) -0.003(3) 0.020(3) -0.003(3)
C015 0.015(3) 0.029(4) 0.025(4) -0.006(3) 0.010(3) -0.007(3)
C016 0.017(3) 0.035(4) 0.020(3) 0.002(3) 0.010(3) -0.005(3)
C017 0.016(3) 0.026(3) 0.022(3) -0.004(3) 0.008(3) -0.005(2)
C018 0.013(3) 0.024(3) 0.028(4) 0.001(3) 0.010(3) -0.007(2)
C019 0.017(3) 0.025(3) 0.026(4) -0.004(3) 0.008(3) -0.004(3)
C01A 0.021(3) 0.029(4) 0.026(4) -0.002(3) 0.011(3) -0.004(3)
C01B 0.020(3) 0.017(3) 0.035(4) 0.000(3) 0.018(3) 0.000(2)
C01C 0.024(3) 0.026(3) 0.025(4) -0.001(3) 0.015(3) 0.001(3)
C01D 0.015(3) 0.023(3) 0.032(4) 0.000(3) 0.014(3) 0.003(2)
C01E 0.016(3) 0.024(3) 0.030(4) -0.004(3) 0.013(3) -0.005(2)
C01F 0.016(3) 0.030(4) 0.027(4) -0.007(3) 0.011(3) -0.003(3)
C01G 0.023(3) 0.030(4) 0.029(4) -0.003(3) 0.018(3) -0.001(3)
C01H 0.015(3) 0.027(3) 0.032(4) -0.004(3) 0.013(3) 0.001(3)
C01I 0.013(3) 0.025(3) 0.033(4) 0.001(3) 0.011(3) -0.004(2)
C01J 0.017(3) 0.040(4) 0.020(3) -0.005(3) 0.008(3) -0.006(3)
C01K 0.023(3) 0.030(4) 0.023(4) -0.005(3) 0.008(3) -0.010(3)
C01L 0.018(3) 0.029(4) 0.017(3) -0.004(3) 0.007(3) 0.003(3)
C01M 0.028(3) 0.024(3) 0.030(4) -0.004(3) 0.021(3) -0.005(3)
C01N 0.017(3) 0.033(4) 0.028(4) -0.001(3) 0.013(3) 0.000(3)
C01O 0.020(3) 0.024(3) 0.033(4) -0.011(3) 0.013(3) -0.007(3)
C01P 0.026(3) 0.019(3) 0.033(4) 0.000(3) 0.021(3) 0.003(3)
C01Q 0.017(3) 0.031(4) 0.038(4) -0.005(3) 0.016(3) -0.010(3)
C01R 0.021(3) 0.020(3) 0.027(4) -0.001(3) 0.012(3) -0.001(3)
C01S 0.014(3) 0.030(4) 0.031(4) 0.001(3) 0.008(3) -0.002(3)
C01T 0.025(3) 0.025(4) 0.039(4) -0.005(3) 0.023(3) -0.005(3)
C01U 0.025(3) 0.026(4) 0.039(4) 0.001(3) 0.021(3) -0.005(3)
C01V 0.018(3) 0.032(4) 0.040(4) 0.006(3) 0.016(3) 0.003(3)
C01W 0.022(3) 0.031(4) 0.033(4) 0.000(3) 0.015(3) -0.001(3)
C01X 0.023(3) 0.034(4) 0.047(5) 0.006(4) 0.023(3) 0.006(3)
C01Y 0.020(3) 0.037(4) 0.039(4) 0.002(3) 0.020(3) 0.002(3)
C01Z 0.021(3) 0.028(4) 0.030(4) -0.005(3) 0.011(3) -0.001(3)
C020 0.030(4) 0.042(5) 0.044(5) 0.002(4) 0.026(4) 0.002(3)
C021 0.020(3) 0.031(4) 0.033(4) 0.004(3) 0.010(3) -0.001(3)
C022 0.039(4) 0.030(4) 0.036(4) 0.002(3) 0.024(4) 0.003(3)
C023 0.022(3) 0.046(5) 0.033(4) 0.001(4) 0.015(3) 0.001(3)
C024 0.024(3) 0.022(3) 0.040(4) 0.000(3) 0.019(3) 0.000(3)
C025 0.020(3) 0.034(4) 0.029(4) 0.005(3) 0.011(3) 0.003(3)
C026 0.018(3) 0.037(4) 0.035(4) -0.003(3) 0.013(3) 0.000(3)
C027 0.029(4) 0.025(4) 0.051(5) 0.010(3) 0.030(4) 0.004(3)
C028 0.019(3) 0.033(4) 0.052(5) 0.020(4) 0.018(3) 0.005(3)
C029 0.022(3) 0.042(4) 0.031(4) 0.011(3) 0.010(3) 0.007(3)
C02A 0.017(3) 0.029(4) 0.031(4) -0.004(3) 0.009(3) -0.005(3)
C02B 0.031(4) 0.030(4) 0.035(4) 0.005(3) 0.012(3) 0.005(3)
C02C 0.023(3) 0.035(4) 0.053(5) 0.006(4) 0.026(4) 0.005(3)
C02D 0.024(3) 0.042(5) 0.037(4) 0.001(4) 0.015(3) 0.006(3)
C02E 0.018(3) 0.032(4) 0.044(5) 0.003(3) 0.012(3) 0.001(3)
C02F 0.028(4) 0.040(4) 0.036(4) 0.004(4) 0.017(3) -0.005(3)
C02G 0.021(3) 0.038(4) 0.049(5) 0.003(4) 0.016(3) 0.000(3)
C02H 0.037(4) 0.042(5) 0.039(5) 0.007(4) 0.022(4) 0.011(4)
C02I 0.031(4) 0.036(4) 0.042(5) 0.007(4) 0.013(4) 0.007(3)

loop_
_atom_type_symbol
_atom_type_description
_atom_type_scat_dispersion_real
_atom_type_scat_dispersion_imag
_atom_type_scat_source
C C 0.0033 0.0016 'International Tables Vol C Tables 4.2.6.8 and 6.1.1.4'
H H 0.0000 0.0000 'International Tables Vol C Tables 4.2.6.8 and 6.1.1.4'
Cl Cl 0.1484 0.1585 'International Tables Vol C Tables 4.2.6.8 and 6.1.1.4'
N N 0.0061 0.0033 'International Tables Vol C Tables 4.2.6.8 and 6.1.1.4'
O O 0.0106 0.0060 'International Tables Vol C Tables 4.2.6.8 and 6.1.1.4'
P P 0.1023 0.0942 'International Tables Vol C Tables 4.2.6.8 and 6.1.1.4'
Si Si 0.0817 0.0704 'International Tables Vol C Tables 4.2.6.8 and 6.1.1.4'

loop_
_geom_angle_atom_site_label_1
_geom_angle_atom_site_label_2
_geom_angle_atom_site_label_3
_geom_angle
_geom_angle_site_symmetry_1
_geom_angle_site_symmetry_3
_geom_angle_publ_flag
C01B P00C Si 99.6(2) . . ?
C01B P00C C01H 104.0(3) . . ?
C01B P00C C01I 104.6(3) . . ?
C01H P00C Si 116.4(2) . . ?
C01I P00C Si 118.5(3) . . ?
C01I P00C C01H 111.0(3) . . ?
C010 P00E Si1 122.1(2) . . ?
C01P P00E Si1 96.6(2) . . ?
C01P P00E C010 100.0(3) . . ?
C01P P00E C01W 107.2(3) . . ?
C01W P00E Si1 114.1(3) . . ?
C01W P00E C010 112.8(3) . . ?
O00N Si P00C 168.81(19) . . ?
O00N Si O00O 92.1(2) . . ?
O00N Si O00P 90.4(2) . . ?
O00N Si O00R 93.6(2) . . ?
O00N Si N00T 95.7(2) . . ?
O00O Si P00C 97.85(17) . . ?
O00O Si O00P 87.9(2) . . ?
O00O Si N00T 172.0(2) . . ?
O00P Si P00C 84.84(16) . . ?
O00P Si N00T 94.1(2) . . ?
O00R Si P00C 90.75(17) . . ?
O00R Si O00O 94.8(2) . . ?
O00R Si O00P 175.1(2) . . ?
O00R Si N00T 82.7(2) . . ?
N00T Si P00C 74.62(16) . . ?
O00L Si1 P00E 82.75(16) . . ?
O00L Si1 N00U 95.1(2) . . ?
O00M Si1 P00E 92.89(17) . . ?
O00M Si1 O00L 175.4(2) . . ?
O00M Si1 N00U 82.2(2) . . ?
O00Q Si1 P00E 166.38(19) . . ?
O00Q Si1 O00L 89.8(2) . . ?
O00Q Si1 O00M 94.2(2) . . ?
O00Q Si1 O00S 92.6(2) . . ?
O00Q Si1 N00U 96.4(2) . . ?
O00S Si1 P00E 98.55(18) . . ?
O00S Si1 O00L 88.3(2) . . ?
O00S Si1 O00M 93.7(2) . . ?
O00S Si1 N00U 170.4(2) . . ?
N00U Si1 P00E 73.06(17) . . ?
C012 O00L Si1 112.6(4) . . ?
C01E O00M Si1 109.0(4) . . ?
C00W O00N Si 110.5(4) . . ?
C013 O00O Si 104.5(4) . . ?
C015 O00P Si 110.8(4) . . ?
C00X O00Q Si1 110.9(4) . . ?
C00Y O00R Si 107.6(4) . . ?
C01R O00S Si1 106.6(4) . . ?
C00V N00T Si 125.7(4) . . ?
C01D N00T Si 118.3(5) . . ?
C01D N00T C00V 116.0(6) . . ?
C014 N00U Si1 125.8(5) . . ?
C024 N00U Si1 117.2(5) . . ?
C024 N00U C014 116.8(6) . . ?
N00T C00V C01B 114.9(6) . . ?
N00T C00V C01F 125.0(6) . . ?
C01F C00V C01B 120.2(6) . . ?
O00N C00W C015 115.0(6) . . ?
O00N C00W C017 126.2(6) . . ?
C015 C00W C017 118.8(6) . . ?
O00Q C00X C012 115.4(5) . . ?
C019 C00X O00Q 127.0(6) . . ?
C019 C00X C012 117.6(6) . . ?
O00R C00Y C013 114.4(6) . . ?
O00R C00Y C01N 122.2(6) . . ?
C01N C00Y C013 123.4(6) . . ?
C019 C00Z Cl03 120.4(5) . . ?
C01A C00Z Cl03 118.2(5) . . ?
C01A C00Z C019 121.3(6) . . ?
C01X C010 P00E 120.6(6) . . ?
C01X C010 C022 116.9(7) . . ?
C022 C010 P00E 122.4(5) . . ?
C016 C011 Cl01 118.3(5) . . ?
C016 C011 C017 121.5(6) . . ?
C017 C011 Cl01 120.1(5) . . ?
O00L C012 C00X 110.7(6) . . ?
O00L C012 C01L 126.7(6) . . ?
C00X C012 C01L 122.6(6) . . ?
O00O C013 C00Y 117.2(6) . . ?
O00O C013 C01G 120.3(6) . . ?
C01G C013 C00Y 122.5(6) . . ?
N00U C014 C01M 123.8(6) . . ?
N00U C014 C01P 114.2(6) . . ?
C01M C014 C01P 121.9(6) . . ?
O00P C015 C00W 112.7(6) . . ?
O00P C015 C018 125.9(6) . . ?
C00W C015 C018 121.4(6) . . ?
C011 C016 Cl06 121.5(5) . . ?
C011 C016 C018 118.1(6) . . ?
C018 C016 Cl06 120.3(6) . . ?
C00W C017 Cl02 116.6(5) . . ?
C00W C017 C011 120.2(6) . . ?
C011 C017 Cl02 123.2(5) . . ?
C015 C018 Cl07 119.1(5) . . ?
C016 C018 Cl07 121.0(5) . . ?
C016 C018 C015 119.9(6) . . ?
C00X C019 Cl04 116.7(5) . . ?
C00X C019 C00Z 120.3(6) . . ?
C00Z C019 Cl04 123.0(5) . . ?
C00Z C01A Cl05 121.5(5) . . ?
C00Z C01A C01L 118.1(6) . . ?
C01L C01A Cl05 120.4(6) . . ?
P00C C01B H01A 110.4 . . ?
P00C C01B H01B 110.4 . . ?
C00V C01B P00C 106.7(5) . . ?
C00V C01B H01A 110.4 . . ?
C00V C01B H01B 110.4 . . ?
H01A C01B H01B 108.6 . . ?
C01E C01C Cl0A 122.3(5) . . ?
C01T C01C Cl0A 122.3(6) . . ?
C01T C01C C01E 115.3(7) . . ?
N00T C01D H01D 119.3 . . ?
N00T C01D C025 121.4(6) . . ?
C025 C01D H01D 119.3 . . ?
O00M C01E C01C 122.6(6) . . ?
O00M C01E C01R 113.0(6) . . ?
C01C C01E C01R 124.4(6) . . ?
C00V C01F H01F 121.0 . . ?
C01J C01F C00V 118.0(6) . . ?
C01J C01F H01F 121.0 . . ?
C013 C01G Cl09 119.9(5) . . ?
C013 C01G C01Z 113.6(7) . . ?
C01Z C01G Cl09 126.5(5) . . ?
C01Y C01H P00C 127.1(5) . . ?
C026 C01H P00C 115.5(6) . . ?
C026 C01H C01Y 116.9(7) . . ?
C01V C01I P00C 122.1(5) . . ?
C021 C01I P00C 114.9(5) . . ?
C021 C01I C01V 123.0(6) . . ?
C01F C01J H01J 121.1 . . ?
C01F C01J C025 117.9(6) . . ?
C025 C01J H01J 121.1 . . ?
C01M C01K H01K 122.0 . . ?
C01M C01K C01S 116.1(6) . . ?
C01S C01K H01K 122.0 . . ?
C012 C01L Cl08 119.0(5) . . ?
C01A C01L Cl08 120.8(6) . . ?
C01A C01L C012 120.1(6) . . ?
C014 C01M H01M 119.9 . . ?
C01K C01M C014 120.1(7) . . ?
C01K C01M H01M 119.9 . . ?
C00Y C01N Cl0B 122.2(5) . . ?
C01Q C01N Cl0B 122.6(6) . . ?
C01Q C01N C00Y 115.3(7) . . ?
C01T C01O Cl0H 120.7(5) . . ?
C02A C01O Cl0H 116.1(6) . . ?
C02A C01O C01T 123.3(6) . . ?
P00E C01P H01C 111.3 . . ?
P00E C01P H01E 111.3 . . ?
C014 C01P P00E 102.4(5) . . ?
C014 C01P H01C 111.3 . . ?
C014 C01P H01E 111.3 . . ?
H01C C01P H01E 109.2 . . ?
C01N C01Q Cl0K 115.2(6) . . ?
C01N C01Q C01Z 120.7(6) . . ?
C01Z C01Q Cl0K 124.1(5) . . ?
O00S C01R C01E 116.9(6) . . ?
O00S C01R C02A 123.1(7) . . ?
C02A C01R C01E 120.0(6) . . ?
C01K C01S H01S 118.7 . . ?
C01K C01S C024 122.6(6) . . ?
C024 C01S H01S 118.7 . . ?
C01C C01T Cl0D 116.3(6) . . ?
C01C C01T C01O 120.6(6) . . ?
C01O C01T Cl0D 123.0(5) . . ?
C026 C01U H01U 118.0 . . ?
C026 C01U C027 123.9(6) . . ?
C027 C01U H01U 118.0 . . ?
C01I C01V H01V 119.7 . . ?
C029 C01V C01I 120.6(7) . . ?
C029 C01V H01V 119.7 . . ?
C02B C01W P00E 123.2(6) . . ?
C02B C01W C02E 119.8(7) . . ?
C02E C01W P00E 117.0(6) . . ?
C010 C01X H01X 119.8 . . ?
C010 C01X C020 120.4(7) . . ?
C020 C01X H01X 119.8 . . ?
C01H C01Y H01Y 117.7 . . ?
C02F C01Y C01H 124.6(7) . . ?
C02F C01Y H01Y 117.7 . . ?
C01G C01Z Cl0G 115.5(6) . . ?
C01G C01Z C01Q 124.6(6) . . ?
C01Q C01Z Cl0G 119.9(5) . . ?
C01X C020 H020 119.0 . . ?
C023 C020 C01X 122.0(7) . . ?
C023 C020 H020 119.0 . . ?
C01I C021 H021 122.4 . . ?
C02C C021 C01I 115.1(7) . . ?
C02C C021 H021 122.4 . . ?
C010 C022 H022 118.6 . . ?
C010 C022 C02H 122.8(7) . . ?
C02H C022 H022 118.6 . . ?
C020 C023 H023 121.3 . . ?
C02H C023 C020 117.4(7) . . ?
C02H C023 H023 121.3 . . ?
N00U C024 C01S 120.6(7) . . ?
N00U C024 H024 119.7 . . ?
C01S C024 H024 119.7 . . ?
C01D C025 C01J 121.8(6) . . ?
C01D C025 H025 119.1 . . ?
C01J C025 H025 119.1 . . ?
C01H C026 C01U 118.6(7) . . ?
C01H C026 H026 120.7 . . ?
C01U C026 H026 120.7 . . ?
C01U C027 H027 121.0 . . ?
C02F C027 C01U 118.0(7) . . ?
C02F C027 H027 121.0 . . ?
C029 C028 H028 118.7 . . ?
C029 C028 C02C 122.5(7) . . ?
C02C C028 H028 118.7 . . ?
C01V C029 C028 116.3(7) . . ?
C01V C029 H029 121.8 . . ?
C028 C029 H029 121.8 . . ?
C01O C02A Cl0F 124.7(5) . . ?
C01R C02A Cl0F 118.9(6) . . ?
C01R C02A C01O 116.3(7) . . ?
C01W C02B H02B 120.0 . . ?
C02I C02B C01W 120.0(8) . . ?
C02I C02B H02B 120.0 . . ?
C021 C02C C028 122.2(7) . . ?
C021 C02C H02C 118.9 . . ?
C028 C02C H02C 118.9 . . ?
C02G C02D H02D 119.2 . . ?
C02I C02D H02D 119.2 . . ?
C02I C02D C02G 121.5(8) . . ?
C01W C02E H02E 119.7 . . ?
C02G C02E C01W 120.6(7) . . ?
C02G C02E H02E 119.7 . . ?
C01Y C02F H02F 121.1 . . ?
C027 C02F C01Y 117.9(7) . . ?
C027 C02F H02F 121.1 . . ?
C02D C02G H02G 120.9 . . ?
C02E C02G C02D 118.2(8) . . ?
C02E C02G H02G 120.9 . . ?
C022 C02H H02H 119.7 . . ?
C023 C02H C022 120.6(8) . . ?
C023 C02H H02H 119.7 . . ?
C02B C02I C02D 119.8(8) . . ?
C02B C02I H02I 120.1 . . ?
C02D C02I H02I 120.1 . . ?

loop_
_geom_bond_atom_site_label_1
_geom_bond_atom_site_label_2
_geom_bond_distance
_geom_bond_site_symmetry_2
_geom_bond_publ_flag
Cl01 C011 1.743(6) . ?
Cl02 C017 1.715(7) . ?
Cl03 C00Z 1.724(6) . ?
Cl04 C019 1.703(7) . ?
Cl05 C01A 1.765(7) . ?
Cl06 C016 1.751(7) . ?
Cl07 C018 1.709(7) . ?
Cl08 C01L 1.702(7) . ?
Cl09 C01G 1.775(8) . ?
Cl0A C01C 1.770(7) . ?
Cl0B C01N 1.780(7) . ?
P00C Si 2.406(2) . ?
P00C C01B 1.771(7) . ?
P00C C01H 1.841(7) . ?
P00C C01I 1.783(7) . ?
Cl0D C01T 1.719(7) . ?
P00E Si1 2.439(3) . ?
P00E C010 1.888(7) . ?
P00E C01P 1.784(7) . ?
P00E C01W 1.788(7) . ?
Cl0F C02A 1.786(8) . ?
Cl0G C01Z 1.672(7) . ?
Cl0H C01O 1.683(7) . ?
Si O00N 1.709(5) . ?
Si O00O 1.763(5) . ?
Si O00P 1.774(5) . ?
Si O00R 1.755(5) . ?
Si N00T 2.053(6) . ?
Si1 O00L 1.772(5) . ?
Si1 O00M 1.770(5) . ?
Si1 O00Q 1.702(5) . ?
Si1 O00S 1.756(5) . ?
Si1 N00U 2.033(6) . ?
Cl0K C01Q 1.709(7) . ?
O00L C012 1.349(7) . ?
O00M C01E 1.321(8) . ?
O00N C00W 1.372(8) . ?
O00O C013 1.353(8) . ?
O00P C015 1.347(8) . ?
O00Q C00X 1.381(8) . ?
O00R C00Y 1.319(8) . ?
O00S C01R 1.336(8) . ?
N00T C00V 1.388(9) . ?
N00T C01D 1.315(8) . ?
N00U C014 1.371(9) . ?
N00U C024 1.328(9) . ?
C00V C01B 1.456(9) . ?
C00V C01F 1.403(9) . ?
C00W C015 1.372(10) . ?
C00W C017 1.389(9) . ?
C00X C012 1.382(9) . ?
C00X C019 1.371(9) . ?
C00Y C013 1.426(9) . ?
C00Y C01N 1.375(9) . ?
C00Z C019 1.442(9) . ?
C00Z C01A 1.369(10) . ?
C010 C01X 1.376(9) . ?
C010 C022 1.387(10) . ?
C011 C016 1.384(10) . ?
C011 C017 1.407(10) . ?
C012 C01L 1.402(10) . ?
C013 C01G 1.367(9) . ?
C014 C01M 1.409(10) . ?
C014 C01P 1.473(9) . ?
C015 C018 1.418(9) . ?
C016 C018 1.399(9) . ?
C01A C01L 1.389(9) . ?
C01B H01A 0.9900 . ?
C01B H01B 0.9900 . ?
C01C C01E 1.388(9) . ?
C01C C01T 1.384(10) . ?
C01D H01D 0.9500 . ?
C01D C025 1.394(10) . ?
C01E C01R 1.452(10) . ?
C01F H01F 0.9500 . ?
C01F C01J 1.331(10) . ?
C01G C01Z 1.386(10) . ?
C01H C01Y 1.443(10) . ?
C01H C026 1.347(9) . ?
C01I C01V 1.486(10) . ?
C01I C021 1.401(10) . ?
C01J H01J 0.9500 . ?
C01J C025 1.413(10) . ?
C01K H01K 0.9500 . ?
C01K C01M 1.351(10) . ?
C01K C01S 1.393(10) . ?
C01M H01M 0.9500 . ?
C01N C01Q 1.372(9) . ?
C01O C01T 1.436(11) . ?
C01O C02A 1.410(10) . ?
C01P H01C 0.9900 . ?
C01P H01E 0.9900 . ?
C01Q C01Z 1.430(11) . ?
C01R C02A 1.358(9) . ?
C01S H01S 0.9500 . ?
C01S C024 1.423(10) . ?
C01U H01U 0.9500 . ?
C01U C026 1.410(10) . ?
C01U C027 1.450(11) . ?
C01V H01V 0.9500 . ?
C01V C029 1.372(10) . ?
C01W C02B 1.384(10) . ?
C01W C02E 1.394(10) . ?
C01X H01X 0.9500 . ?
C01X C020 1.465(11) . ?
C01Y H01Y 0.9500 . ?
C01Y C02F 1.422(10) . ?
C020 H020 0.9500 . ?
C020 C023 1.380(11) . ?
C021 H021 0.9500 . ?
C021 C02C 1.381(10) . ?
C022 H022 0.9500 . ?
C022 C02H 1.442(11) . ?
C023 H023 0.9500 . ?
C023 C02H 1.375(11) . ?
C024 H024 0.9500 . ?
C025 H025 0.9500 . ?
C026 H026 0.9500 . ?
C027 H027 0.9500 . ?
C027 C02F 1.329(10) . ?
C028 H028 0.9500 . ?
C028 C029 1.404(11) . ?
C028 C02C 1.457(12) . ?
C029 H029 0.9500 . ?
C02B H02B 0.9500 . ?
C02B C02I 1.362(10) . ?
C02C H02C 0.9500 . ?
C02D H02D 0.9500 . ?
C02D C02G 1.389(11) . ?
C02D C02I 1.376(11) . ?
C02E H02E 0.9500 . ?
C02E C02G 1.374(10) . ?
C02F H02F 0.9500 . ?
C02G H02G 0.9500 . ?
C02H H02H 0.9500 . ?
C02I H02I 0.9500 . ?

loop_
_geom_torsion_atom_site_label_1
_geom_torsion_atom_site_label_2
_geom_torsion_atom_site_label_3
_geom_torsion_atom_site_label_4
_geom_torsion
_geom_torsion_site_symmetry_1
_geom_torsion_site_symmetry_2
_geom_torsion_site_symmetry_3
_geom_torsion_site_symmetry_4
_geom_torsion_publ_flag
Cl01 C011 C016 Cl06 4.8(8) . . . . ?
Cl01 C011 C016 C018 -174.4(5) . . . . ?
Cl01 C011 C017 Cl02 -6.1(8) . . . . ?
Cl01 C011 C017 C00W 174.0(5) . . . . ?
Cl03 C00Z C019 Cl04 -4.5(8) . . . . ?
Cl03 C00Z C019 C00X 177.1(5) . . . . ?
Cl03 C00Z C01A Cl05 1.3(8) . . . . ?
Cl03 C00Z C01A C01L -178.5(5) . . . . ?
Cl05 C01A C01L Cl08 5.6(8) . . . . ?
Cl05 C01A C01L C012 -178.1(5) . . . . ?
Cl06 C016 C018 Cl07 1.2(8) . . . . ?
Cl06 C016 C018 C015 -179.9(5) . . . . ?
Cl09 C01G C01Z Cl0G -2.1(9) . . . . ?
Cl09 C01G C01Z C01Q 177.1(6) . . . . ?
Cl0A C01C C01E O00M 0.9(9) . . . . ?
Cl0A C01C C01E C01R -179.7(5) . . . . ?
Cl0A C01C C01T Cl0D 1.7(8) . . . . ?
Cl0A C01C C01T C01O 179.9(5) . . . . ?
Cl0B C01N C01Q Cl0K -1.5(8) . . . . ?
Cl0B C01N C01Q C01Z -179.7(5) . . . . ?
P00C Si O00N C00W 71.4(11) . . . . ?
P00C Si O00O C013 80.7(4) . . . . ?
P00C Si O00P C015 -177.1(4) . . . . ?
P00C Si O00R C00Y -86.6(4) . . . . ?
P00C C01H C01Y C02F 169.7(6) . . . . ?
P00C C01H C026 C01U -172.7(5) . . . . ?
P00C C01I C01V C029 -179.5(6) . . . . ?
P00C C01I C021 C02C 179.9(5) . . . . ?
P00E Si1 O00L C012 -176.0(4) . . . . ?
P00E Si1 O00M C01E -90.7(4) . . . . ?
P00E Si1 O00Q C00X 63.2(10) . . . . ?
P00E Si1 O00S C01R 86.5(4) . . . . ?
P00E C010 C01X C020 177.0(6) . . . . ?
P00E C010 C022 C02H -177.7(6) . . . . ?
P00E C01W C02B C02I 177.9(6) . . . . ?
P00E C01W C02E C02G -179.3(6) . . . . ?
Cl0H C01O C01T Cl0D -3.7(9) . . . . ?
Cl0H C01O C01T C01C 178.2(5) . . . . ?
Cl0H C01O C02A Cl0F 0.7(9) . . . . ?
Cl0H C01O C02A C01R 179.1(5) . . . . ?
Si P00C C01B C00V 43.2(5) . . . . ?
Si P00C C01H C01Y -91.6(6) . . . . ?
Si P00C C01H C026 80.4(6) . . . . ?
Si P00C C01I C01V -5.3(6) . . . . ?
Si P00C C01I C021 173.1(4) . . . . ?
Si O00N C00W C015 -5.2(7) . . . . ?
Si O00N C00W C017 174.3(5) . . . . ?
Si O00O C013 C00Y 7.9(6) . . . . ?
Si O00O C013 C01G -170.3(5) . . . . ?
Si O00P C015 C00W 5.7(7) . . . . ?
Si O00P C015 C018 -174.0(5) . . . . ?
Si O00R C00Y C013 -8.6(6) . . . . ?
Si O00R C00Y C01N 170.5(5) . . . . ?
Si N00T C00V C01B 1.7(8) . . . . ?
Si N00T C00V C01F -178.5(5) . . . . ?
Si N00T C01D C025 178.9(5) . . . . ?
Si1 P00E C010 C01X 180.0(5) . . . . ?
Si1 P00E C010 C022 -3.4(7) . . . . ?
Si1 P00E C01P C014 51.6(4) . . . . ?
Si1 P00E C01W C02B 126.9(6) . . . . ?
Si1 P00E C01W C02E -54.0(6) . . . . ?
Si1 O00L C012 C00X 6.0(7) . . . . ?
Si1 O00L C012 C01L -176.6(5) . . . . ?
Si1 O00M C01E C01C 172.7(5) . . . . ?
Si1 O00M C01E C01R -6.7(6) . . . . ?
Si1 O00Q C00X C012 -4.8(7) . . . . ?
Si1 O00Q C00X C019 176.2(6) . . . . ?
Si1 O00S C01R C01E 4.6(7) . . . . ?
Si1 O00S C01R C02A -174.0(6) . . . . ?
Si1 N00U C014 C01M -173.7(5) . . . . ?
Si1 N00U C014 C01P 4.5(8) . . . . ?
Si1 N00U C024 C01S 173.7(5) . . . . ?
Cl0K C01Q C01Z Cl0G 0.6(9) . . . . ?
Cl0K C01Q C01Z C01G -178.6(6) . . . . ?
O00L Si1 O00Q C00X 6.6(4) . . . . ?
O00L Si1 O00S C01R 168.9(4) . . . . ?
O00L C012 C01L Cl08 -2.7(9) . . . . ?
O00L C012 C01L C01A -179.2(6) . . . . ?
O00M Si1 O00Q C00X -175.6(4) . . . . ?
O00M Si1 O00S C01R -7.0(4) . . . . ?
O00M C01E C01R O00S 1.5(8) . . . . ?
O00M C01E C01R C02A -179.9(6) . . . . ?
O00N Si O00O C013 -104.5(4) . . . . ?
O00N Si O00P C015 -7.3(4) . . . . ?
O00N Si O00R C00Y 103.7(4) . . . . ?
O00N C00W C015 O00P -0.5(8) . . . . ?
O00N C00W C015 C018 179.2(6) . . . . ?
O00N C00W C017 Cl02 1.9(9) . . . . ?
O00N C00W C017 C011 -178.2(6) . . . . ?
O00O Si O00N C00W -81.1(4) . . . . ?
O00O Si O00P C015 84.8(4) . . . . ?
O00O Si O00R C00Y 11.3(4) . . . . ?
O00O C013 C01G Cl09 1.4(9) . . . . ?
O00O C013 C01G C01Z 179.2(6) . . . . ?
O00P Si O00N C00W 6.9(4) . . . . ?
O00P Si O00O C013 165.2(4) . . . . ?
O00P C015 C018 Cl07 -1.4(9) . . . . ?
O00P C015 C018 C016 179.7(6) . . . . ?
O00Q Si1 O00L C012 -7.4(4) . . . . ?
O00Q Si1 O00M C01E 101.0(4) . . . . ?
O00Q Si1 O00S C01R -101.4(4) . . . . ?
O00Q C00X C012 O00L -0.8(8) . . . . ?
O00Q C00X C012 C01L -178.4(6) . . . . ?
O00Q C00X C019 Cl04 1.3(9) . . . . ?
O00Q C00X C019 C00Z 179.8(6) . . . . ?
O00R Si O00N C00W -176.0(4) . . . . ?
O00R Si O00O C013 -10.7(4) . . . . ?
O00R C00Y C013 O00O 0.4(8) . . . . ?
O00R C00Y C013 C01G 178.5(6) . . . . ?
O00R C00Y C01N Cl0B 1.2(9) . . . . ?
O00R C00Y C01N C01Q -179.7(6) . . . . ?
O00S Si1 O00L C012 85.2(4) . . . . ?
O00S Si1 O00M C01E 8.1(4) . . . . ?
O00S Si1 O00Q C00X -81.7(4) . . . . ?
O00S C01R C02A Cl0F -1.3(10) . . . . ?
O00S C01R C02A C01O -179.8(6) . . . . ?
N00T Si O00N C00W 101.0(4) . . . . ?
N00T Si O00P C015 -103.0(4) . . . . ?
N00T Si O00R C00Y -161.0(4) . . . . ?
N00T C00V C01B P00C -33.1(7) . . . . ?
N00T C00V C01F C01J -0.6(10) . . . . ?
N00T C01D C025 C01J 0.1(11) . . . . ?
N00U Si1 O00L C012 -103.8(4) . . . . ?
N00U Si1 O00M C01E -163.1(4) . . . . ?
N00U Si1 O00Q C00X 101.8(4) . . . . ?
N00U C014 C01M C01K -0.3(10) . . . . ?
N00U C014 C01P P00E -41.5(6) . . . . ?
C00V N00T C01D C025 0.3(9) . . . . ?
C00V C01F C01J C025 1.0(10) . . . . ?
C00W C015 C018 Cl07 179.0(5) . . . . ?
C00W C015 C018 C016 0.0(10) . . . . ?
C00X C012 C01L Cl08 174.5(5) . . . . ?
C00X C012 C01L C01A -2.0(10) . . . . ?
C00Y C013 C01G Cl09 -176.7(5) . . . . ?
C00Y C013 C01G C01Z 1.1(9) . . . . ?
C00Y C01N C01Q Cl0K 179.3(5) . . . . ?
C00Y C01N C01Q C01Z 1.1(10) . . . . ?
C00Z C01A C01L Cl08 -174.7(5) . . . . ?
C00Z C01A C01L C012 1.7(10) . . . . ?
C010 P00E C01P C014 -72.7(5) . . . . ?
C010 P00E C01W C02B -88.0(7) . . . . ?
C010 P00E C01W C02E 91.1(6) . . . . ?
C010 C01X C020 C023 1.1(12) . . . . ?
C010 C022 C02H C023 0.4(13) . . . . ?
C011 C016 C018 Cl07 -179.6(5) . . . . ?
C011 C016 C018 C015 -0.7(9) . . . . ?
C012 C00X C019 Cl04 -177.7(5) . . . . ?
C012 C00X C019 C00Z 0.8(9) . . . . ?
C013 C00Y C01N Cl0B -179.8(5) . . . . ?
C013 C00Y C01N C01Q -0.6(10) . . . . ?
C013 C01G C01Z Cl0G -179.8(5) . . . . ?
C013 C01G C01Z C01Q -0.6(10) . . . . ?
C014 N00U C024 C01S -2.1(9) . . . . ?
C015 C00W C017 Cl02 -178.6(5) . . . . ?
C015 C00W C017 C011 1.3(9) . . . . ?
C016 C011 C017 Cl02 177.8(5) . . . . ?
C016 C011 C017 C00W -2.0(10) . . . . ?
C017 C00W C015 O00P -180.0(6) . . . . ?
C017 C00W C015 C018 -0.3(10) . . . . ?
C017 C011 C016 Cl06 -179.1(5) . . . . ?
C017 C011 C016 C018 1.7(10) . . . . ?
C019 C00X C012 O00L 178.2(6) . . . . ?
C019 C00X C012 C01L 0.6(10) . . . . ?
C019 C00Z C01A Cl05 179.5(5) . . . . ?
C019 C00Z C01A C01L -0.3(10) . . . . ?
C01A C00Z C019 Cl04 177.4(5) . . . . ?
C01A C00Z C019 C00X -1.0(10) . . . . ?
C01B P00C C01H C01Y 16.8(7) . . . . ?
C01B P00C C01H C026 -171.2(5) . . . . ?
C01B P00C C01I C01V -115.0(6) . . . . ?
C01B P00C C01I C021 63.4(6) . . . . ?
C01B C00V C01F C01J 179.2(6) . . . . ?
C01C C01E C01R O00S -178.0(6) . . . . ?
C01C C01E C01R C02A 0.7(10) . . . . ?
C01D N00T C00V C01B -179.8(6) . . . . ?
C01D N00T C00V C01F 0.0(9) . . . . ?
C01E C01C C01T Cl0D -174.7(5) . . . . ?
C01E C01C C01T C01O 3.5(10) . . . . ?
C01E C01R C02A Cl0F -179.9(5) . . . . ?
C01E C01R C02A C01O 1.6(10) . . . . ?
C01F C00V C01B P00C 147.0(5) . . . . ?
C01F C01J C025 C01D -0.8(10) . . . . ?
C01H P00C C01B C00V -77.2(5) . . . . ?
C01H P00C C01I C01V 133.4(5) . . . . ?
C01H P00C C01I C021 -48.2(6) . . . . ?
C01H C01Y C02F C027 2.8(12) . . . . ?
C01I P00C C01B C00V 166.2(5) . . . . ?
C01I P00C C01H C01Y 128.8(6) . . . . ?
C01I P00C C01H C026 -59.2(6) . . . . ?
C01I C01V C029 C028 -3.4(10) . . . . ?
C01I C021 C02C C028 2.5(10) . . . . ?
C01K C01S C024 N00U 1.3(10) . . . . ?
C01M C014 C01P P00E 136.7(6) . . . . ?
C01M C01K C01S C024 0.0(10) . . . . ?
C01N C00Y C013 O00O -178.7(6) . . . . ?
C01N C00Y C013 C01G -0.6(10) . . . . ?
C01N C01Q C01Z Cl0G 178.6(6) . . . . ?
C01N C01Q C01Z C01G -0.5(11) . . . . ?
C01P P00E C010 C01X -75.6(6) . . . . ?
C01P P00E C010 C022 101.0(6) . . . . ?
C01P P00E C01W C02B 21.2(7) . . . . ?
C01P P00E C01W C02E -159.7(6) . . . . ?
C01P C014 C01M C01K -178.3(6) . . . . ?
C01S C01K C01M C014 -0.5(10) . . . . ?
C01T C01C C01E O00M 177.3(6) . . . . ?
C01T C01C C01E C01R -3.3(10) . . . . ?
C01T C01O C02A Cl0F -179.7(5) . . . . ?
C01T C01O C02A C01R -1.3(10) . . . . ?
C01U C027 C02F C01Y -1.2(11) . . . . ?
C01V C01I C021 C02C -1.7(10) . . . . ?
C01W P00E C010 C01X 38.0(7) . . . . ?
C01W P00E C010 C022 -145.4(6) . . . . ?
C01W P00E C01P C014 169.4(4) . . . . ?
C01W C02B C02I C02D 3.2(12) . . . . ?
C01W C02E C02G C02D -0.4(12) . . . . ?
C01X C010 C022 C02H -0.9(11) . . . . ?
C01X C020 C023 C02H -1.6(12) . . . . ?
C01Y C01H C026 C01U 0.2(10) . . . . ?
C020 C023 C02H C022 0.9(12) . . . . ?
C021 C01I C01V C029 2.3(10) . . . . ?
C022 C010 C01X C020 0.2(11) . . . . ?
C024 N00U C014 C01M 1.6(9) . . . . ?
C024 N00U C014 C01P 179.8(6) . . . . ?
C026 C01H C01Y C02F -2.2(11) . . . . ?
C026 C01U C027 C02F -0.7(11) . . . . ?
C027 C01U C026 C01H 1.3(11) . . . . ?
C029 C028 C02C C021 -4.0(11) . . . . ?
C02A C01O C01T Cl0D 176.6(5) . . . . ?
C02A C01O C01T C01C -1.4(11) . . . . ?
C02B C01W C02E C02G -0.2(11) . . . . ?
C02C C028 C029 C01V 4.3(11) . . . . ?
C02E C01W C02B C02I -1.2(12) . . . . ?
C02G C02D C02I C02B -3.8(13) . . . . ?
C02I C02D C02G C02E 2.3(12) . . . . ?
